data_2020402
loop_
_publ_author_name
'Zhou, Li-Juan'
'Han, Chang-Bao'
'Wang, Yu-Ling'

_publ_section_title
;
 Two-dimensional Zn^II^ and one-dimensional Co^II^ coordination polymers
 based on benzene-1,4-dicarboxylate and pyridine ligands
;
_journal_issue 2
_journal_name_full 'Acta Crystallographica Section C'
_journal_page_first 133
_journal_page_last 138
_journal_paper_doi 10.1107/S2053229616000814
_journal_volume 72
_journal_year 2016
_chemical_formula_iupac '[Co (C8 H4 O4) (C5 H5 N)2 (H2 O)]'
_chemical_formula_moiety 'C18 H16 Co N2 O5'
_chemical_formula_sum 'C18 H16 Co N2 O5'
_chemical_formula_weight 399.26
_chemical_name_systematic
<i>catena</i>-Poly[aqua(\m~3~-benzene-1,4-dicarboxylato-\k^3^<i>O</i>:<i>O</i>':<i>O</i>'')bis(pyridine-\k<i>N</i>)cobalt(II)]
_space_group_crystal_system monoclinic
_space_group_IT_number 15
_space_group_name_Hall '-C 2yc'
_space_group_name_H-M_alt 'C 1 2/c 1'
_symmetry_space_group_name_Hall '-C 2yc'
_symmetry_space_group_name_H-M 'C 1 2/c 1'
_atom_sites_solution_hydrogens mixed
_audit_creation_method SHELXL-2014/7
_cell_angle_alpha 90
_cell_angle_beta 117.0320(10)
_cell_angle_gamma 90
_cell_formula_units_Z 8
_cell_length_a 20.8487(11)
_cell_length_b 8.9363(5)
_cell_length_c 20.7360(11)
_cell_measurement_reflns_used 4453
_cell_measurement_temperature 293(2)
_cell_measurement_theta_max 27.24
_cell_measurement_theta_min 2.53
_cell_volume 3441.3(3)
_computing_cell_refinement
;
SAINT (Bruker, 2008)
;
_computing_data_collection
;
APEX2 (Bruker, 2008)
;
_computing_data_reduction
;
SAINT (Bruker, 2008)
;
_computing_molecular_graphics
;
DIAMOND (Brandenburg, 2005)
;
_computing_publication_material
;
SHELXL2014 (Sheldrick, 2015)
;
_computing_structure_refinement
;
SHELXL2014 (Sheldrick, 2015)
;
_computing_structure_solution
;
SHELXS97 (Sheldrick, 2008)
;
_diffrn_ambient_temperature 293(2)
_diffrn_measured_fraction_theta_full 0.997
_diffrn_measured_fraction_theta_max 0.977
_diffrn_measurement_device_type 'Bruker APEXII area-detector'
_diffrn_measurement_method \w
_diffrn_radiation_monochromator graphite
_diffrn_radiation_source 'fine-focus sealed tube'
_diffrn_radiation_type MoK\a
_diffrn_radiation_wavelength 0.71073
_diffrn_reflns_av_R_equivalents 0.0198
_diffrn_reflns_limit_h_max 20
_diffrn_reflns_limit_h_min -26
_diffrn_reflns_limit_k_max 10
_diffrn_reflns_limit_k_min -11
_diffrn_reflns_limit_l_max 26
_diffrn_reflns_limit_l_min -23
_diffrn_reflns_number 9923
_diffrn_reflns_theta_full 25.242
_diffrn_reflns_theta_max 27.429
_diffrn_reflns_theta_min 2.952
_exptl_absorpt_coefficient_mu 1.030
_exptl_absorpt_correction_T_max 0.922
_exptl_absorpt_correction_T_min 0.821
_exptl_absorpt_correction_type multi-scan
_exptl_absorpt_process_details
;
(SADABS; Sheldrick, 1996)
;
_exptl_crystal_colour red
_exptl_crystal_density_diffrn 1.541
_exptl_crystal_description prism
_exptl_crystal_F_000 1640
_exptl_crystal_size_max 0.200
_exptl_crystal_size_mid 0.180
_exptl_crystal_size_min 0.080
_refine_diff_density_max 0.354
_refine_diff_density_min -0.225
_refine_ls_extinction_method none
_refine_ls_goodness_of_fit_ref 1.000
_refine_ls_hydrogen_treatment constr
_refine_ls_matrix_type full
_refine_ls_number_parameters 235
_refine_ls_number_reflns 3843
_refine_ls_number_restraints 0
_refine_ls_restrained_S_all 1.000
_refine_ls_R_factor_all 0.0340
_refine_ls_R_factor_gt 0.0267
_refine_ls_shift/su_max 0.000
_refine_ls_shift/su_mean 0.000
_refine_ls_structure_factor_coef Fsqd
_refine_ls_weighting_details 'w=1/[\s^2^(Fo^2^)+(0.0385P)^2^+2.2146P] where P=(Fo^2^+2Fc^2^)/3'
_refine_ls_weighting_scheme calc
_refine_ls_wR_factor_gt 0.0681
_refine_ls_wR_factor_ref 0.0720
_reflns_number_gt 3306
_reflns_number_total 3843
_reflns_threshold_expression 'I > 2\s(I)'
_cod_data_source_file lf3027sup1.cif
_cod_data_source_block II
_cod_depositor_comments 'Adding full bibliography for 2020401--2020402.cif.'
_cod_database_code 2020402
_cod_database_fobs_code 2020402
_shelx_space_group_comment
;
The symmetry employed for this shelxl refinement is uniquely defined
by the following loop, which should always be used as a source of
symmetry information in preference to the above space-group names.
They are only intended as comments.
;

loop_
_space_group_symop_operation_xyz
'x, y, z'
'-x, y, -z+1/2'
'x+1/2, y+1/2, z'
'-x+1/2, y+1/2, -z+1/2'
'-x, -y, -z'
'x, -y, z-1/2'
'-x+1/2, -y+1/2, -z'
'x+1/2, -y+1/2, z-1/2'

loop_
_atom_site_type_symbol
_atom_site_label
_atom_site_fract_x
_atom_site_fract_y
_atom_site_fract_z
_atom_site_U_iso_or_equiv
_atom_site_adp_type
_atom_site_calc_flag
_atom_site_occupancy
Co Co1 0.26189(2) 0.17750(2) 0.39693(2) 0.01908(8) Uani d 1
O O1 0.16985(6) 0.28302(13) 0.38684(6) 0.0267(3) Uani d 1
O O1W 0.21784(6) 0.21354(13) 0.28269(6) 0.0284(3) Uani d 1
H H1W 0.2408 0.1575 0.2672 0.043 Uiso d 1
H H2W 0.2091 0.2986 0.2622 0.043 Uiso d 1
O O2 0.19925(6) 0.38425(14) 0.49514(6) 0.0254(2) Uani d 1
O O3 -0.15237(6) 0.57903(14) 0.38964(6) 0.0304(3) Uani d 1
O O4 -0.19237(6) 0.48980(14) 0.27752(6) 0.0333(3) Uani d 1
N N1 0.20131(7) -0.03183(16) 0.36720(7) 0.0270(3) Uani d 1
N N2 0.32758(7) 0.38054(17) 0.42352(8) 0.0286(3) Uani d 1
C C1 0.07750(8) 0.39708(17) 0.40482(8) 0.0200(3) Uani d 1
C C2 0.05977(8) 0.5058(2) 0.44202(9) 0.0292(4) Uani d 1
H H2A 0.0958 0.5519 0.4824 0.035 Uiso calc 1
C C3 -0.01156(9) 0.5453(2) 0.41883(9) 0.0304(4) Uani d 1
H H3A -0.0229 0.6186 0.4438 0.036 Uiso calc 1
C C4 -0.06648(8) 0.47754(18) 0.35890(8) 0.0218(3) Uani d 1
C C5 -0.04863(8) 0.3730(2) 0.32016(9) 0.0274(4) Uani d 1
H H5A -0.0845 0.3299 0.2786 0.033 Uiso calc 1
C C6 0.02284(9) 0.3330(2) 0.34341(9) 0.0279(4) Uani d 1
H H6A 0.0343 0.2621 0.3175 0.033 Uiso calc 1
C C7 0.15505(8) 0.35096(17) 0.43153(8) 0.0195(3) Uani d 1
C C8 -0.14354(8) 0.51734(18) 0.33966(8) 0.0225(3) Uani d 1
C C9 0.13727(10) -0.0395(3) 0.30935(11) 0.0436(5) Uani d 1
H H9A 0.1157 0.0489 0.2858 0.052 Uiso calc 1
C C10 0.10157(14) -0.1722(3) 0.28274(13) 0.0607(7) Uani d 1
H H10A 0.0573 -0.1730 0.2416 0.073 Uiso calc 1
C C11 0.13216(15) -0.3040(3) 0.31772(14) 0.0606(7) Uani d 1
H H11A 0.1092 -0.3952 0.3008 0.073 Uiso calc 1
C C12 0.19671(15) -0.2967(3) 0.37758(16) 0.0638(7) Uani d 1
H H12A 0.2186 -0.3833 0.4029 0.077 Uiso calc 1
C C13 0.22946(11) -0.1598(2) 0.40045(13) 0.0453(5) Uani d 1
H H13A 0.2738 -0.1569 0.4415 0.054 Uiso calc 1
C C14 0.35479(11) 0.4243(2) 0.37921(11) 0.0420(5) Uani d 1
H H14A 0.3424 0.3706 0.3368 0.050 Uiso calc 1
C C15 0.40012(13) 0.5448(3) 0.39352(13) 0.0576(6) Uani d 1
H H15A 0.4172 0.5725 0.3609 0.069 Uiso calc 1
C C16 0.41985(14) 0.6238(3) 0.45638(13) 0.0597(7) Uani d 1
H H16A 0.4509 0.7052 0.4674 0.072 Uiso calc 1
C C17 0.39288(12) 0.5804(2) 0.50277(12) 0.0504(6) Uani d 1
H H17A 0.4053 0.6317 0.5459 0.060 Uiso calc 1
C C18 0.34689(10) 0.4591(2) 0.48428(10) 0.0348(4) Uani d 1
H H18A 0.3285 0.4307 0.5157 0.042 Uiso calc 1

loop_
_atom_site_aniso_label
_atom_site_aniso_U_11
_atom_site_aniso_U_22
_atom_site_aniso_U_33
_atom_site_aniso_U_12
_atom_site_aniso_U_13
_atom_site_aniso_U_23
Co1 0.01420(11) 0.02272(12) 0.02113(12) 0.00372(8) 0.00874(9) -0.00107(8)
O1 0.0180(5) 0.0376(7) 0.0255(6) 0.0093(5) 0.0107(5) -0.0020(5)
O1W 0.0295(6) 0.0308(6) 0.0266(6) 0.0102(5) 0.0141(5) 0.0055(5)
O2 0.0183(6) 0.0338(6) 0.0209(6) 0.0048(5) 0.0061(5) 0.0005(5)
O3 0.0180(6) 0.0468(8) 0.0266(6) 0.0100(5) 0.0101(5) -0.0053(5)
O4 0.0195(6) 0.0423(7) 0.0311(6) 0.0055(5) 0.0055(5) -0.0125(6)
N1 0.0233(7) 0.0275(7) 0.0299(7) 0.0002(6) 0.0119(6) -0.0021(6)
N2 0.0266(7) 0.0288(7) 0.0314(8) -0.0015(6) 0.0141(6) -0.0024(6)
C1 0.0155(7) 0.0251(8) 0.0209(7) 0.0039(6) 0.0095(6) 0.0013(6)
C2 0.0184(8) 0.0351(10) 0.0298(9) 0.0024(7) 0.0072(7) -0.0120(7)
C3 0.0218(8) 0.0343(9) 0.0338(9) 0.0047(7) 0.0116(7) -0.0126(8)
C4 0.0175(7) 0.0255(8) 0.0235(8) 0.0041(6) 0.0103(6) -0.0001(6)
C5 0.0180(8) 0.0358(9) 0.0252(8) 0.0022(7) 0.0071(7) -0.0098(7)
C6 0.0230(8) 0.0340(9) 0.0278(8) 0.0058(7) 0.0126(7) -0.0096(7)
C7 0.0173(7) 0.0196(8) 0.0231(8) 0.0036(6) 0.0104(6) 0.0032(6)
C8 0.0181(7) 0.0225(8) 0.0270(8) 0.0031(6) 0.0102(6) -0.0011(6)
C9 0.0333(10) 0.0466(12) 0.0404(11) -0.0071(9) 0.0074(9) 0.0057(9)
C10 0.0518(14) 0.0741(18) 0.0418(12) -0.0329(13) 0.0088(11) -0.0062(12)
C11 0.0780(18) 0.0432(14) 0.0695(17) -0.0314(12) 0.0415(15) -0.0206(12)
C12 0.0650(16) 0.0288(11) 0.090(2) -0.0015(10) 0.0292(15) 0.0043(12)
C13 0.0378(11) 0.0307(10) 0.0571(13) 0.0008(8) 0.0125(10) 0.0043(9)
C14 0.0480(12) 0.0467(12) 0.0364(10) -0.0155(9) 0.0238(9) -0.0063(9)
C15 0.0704(16) 0.0595(15) 0.0535(13) -0.0310(13) 0.0376(13) -0.0072(11)
C16 0.0661(16) 0.0503(14) 0.0625(15) -0.0319(12) 0.0292(13) -0.0103(12)
C17 0.0606(14) 0.0437(13) 0.0443(12) -0.0168(10) 0.0217(11) -0.0164(10)
C18 0.0393(10) 0.0315(10) 0.0377(10) -0.0006(8) 0.0211(8) -0.0023(8)

loop_
_atom_type_symbol
_atom_type_description
_atom_type_scat_dispersion_real
_atom_type_scat_dispersion_imag
_atom_type_scat_source
C C 0.0033 0.0016 'International Tables Vol C Tables 4.2.6.8 and 6.1.1.4'
H H 0.0000 0.0000 'International Tables Vol C Tables 4.2.6.8 and 6.1.1.4'
Co Co 0.3494 0.9721 'International Tables Vol C Tables 4.2.6.8 and 6.1.1.4'
N N 0.0061 0.0033 'International Tables Vol C Tables 4.2.6.8 and 6.1.1.4'
O O 0.0106 0.0060 'International Tables Vol C Tables 4.2.6.8 and 6.1.1.4'

loop_
_geom_angle_atom_site_label_1
_geom_angle_atom_site_label_2
_geom_angle_atom_site_label_3
_geom_angle_site_symmetry_1
_geom_angle_site_symmetry_3
_geom_angle
_geom_angle_publ_flag
O3 Co1 O1 3_545 . 170.84(5) ?
O3 Co1 O2 3_545 7_556 92.23(4) yes
O1 Co1 O2 . 7_556 96.90(4) yes
O3 Co1 O1W 3_545 . 86.16(4) yes
O1 Co1 O1W . . 84.69(4) yes
O2 Co1 O1W 7_556 . 173.07(5) ?
O3 Co1 N1 3_545 . 91.33(5) yes
O1 Co1 N1 . . 88.34(5) yes
O2 Co1 N1 7_556 . 88.22(5) yes
O1W Co1 N1 . . 85.08(5) yes
O3 Co1 N2 3_545 . 84.72(5) yes
O1 Co1 N2 . . 95.36(5) yes
O2 Co1 N2 7_556 . 93.20(5) yes
O1W Co1 N2 . . 93.37(5) yes
N1 Co1 N2 . . 175.84(5) yes
C7 O1 Co1 . . 132.42(10) ?
Co1 O1W H1W . . 107.3 ?
Co1 O1W H2W . . 125.1 ?
H1W O1W H2W . . 111.6 ?
C7 O2 Co1 . 7_556 144.09(11) ?
C8 O3 Co1 . 3_455 134.77(10) ?
C13 N1 C9 . . 116.74(17) ?
C13 N1 Co1 . . 121.97(12) ?
C9 N1 Co1 . . 120.88(13) ?
C18 N2 C14 . . 117.01(16) ?
C18 N2 Co1 . . 124.04(12) ?
C14 N2 Co1 . . 118.77(12) ?
C6 C1 C2 . . 118.85(14) ?
C6 C1 C7 . . 121.31(14) ?
C2 C1 C7 . . 119.84(14) ?
C3 C2 C1 . . 119.99(15) ?
C3 C2 H2A . . 120.0 ?
C1 C2 H2A . . 120.0 ?
C2 C3 C4 . . 121.19(15) ?
C2 C3 H3A . . 119.4 ?
C4 C3 H3A . . 119.4 ?
C5 C4 C3 . . 118.83(14) ?
C5 C4 C8 . . 122.54(14) ?
C3 C4 C8 . . 118.60(14) ?
C4 C5 C6 . . 120.02(15) ?
C4 C5 H5A . . 120.0 ?
C6 C5 H5A . . 120.0 ?
C1 C6 C5 . . 121.04(15) ?
C1 C6 H6A . . 119.5 ?
C5 C6 H6A . . 119.5 ?
O2 C7 O1 . . 125.47(14) ?
O2 C7 C1 . . 118.29(13) ?
O1 C7 C1 . . 116.24(13) ?
O4 C8 O3 . . 125.39(14) ?
O4 C8 C4 . . 119.69(14) ?
O3 C8 C4 . . 114.92(13) ?
N1 C9 C10 . . 123.0(2) ?
N1 C9 H9A . . 118.5 ?
C10 C9 H9A . . 118.5 ?
C9 C10 C11 . . 119.3(2) ?
C9 C10 H10A . . 120.4 ?
C11 C10 H10A . . 120.4 ?
C12 C11 C10 . . 118.1(2) ?
C12 C11 H11A . . 121.0 ?
C10 C11 H11A . . 121.0 ?
C11 C12 C13 . . 119.2(2) ?
C11 C12 H12A . . 120.4 ?
C13 C12 H12A . . 120.4 ?
N1 C13 C12 . . 123.7(2) ?
N1 C13 H13A . . 118.2 ?
C12 C13 H13A . . 118.2 ?
N2 C14 C15 . . 123.04(19) ?
N2 C14 H14A . . 118.5 ?
C15 C14 H14A . . 118.5 ?
C14 C15 C16 . . 119.3(2) ?
C14 C15 H15A . . 120.4 ?
C16 C15 H15A . . 120.4 ?
C17 C16 C15 . . 118.6(2) ?
C17 C16 H16A . . 120.7 ?
C15 C16 H16A . . 120.7 ?
C16 C17 C18 . . 118.8(2) ?
C16 C17 H17A . . 120.6 ?
C18 C17 H17A . . 120.6 ?
N2 C18 C17 . . 123.25(18) ?
N2 C18 H18A . . 118.4 ?
C17 C18 H18A . . 118.4 ?

loop_
_geom_bond_atom_site_label_1
_geom_bond_atom_site_label_2
_geom_bond_site_symmetry_2
_geom_bond_distance
_geom_bond_publ_flag
Co1 O3 3_545 2.0588(11) yes
Co1 O1 . 2.0615(11) yes
Co1 O2 7_556 2.0787(11) yes
Co1 O1W . 2.1403(11) yes
Co1 N1 . 2.1833(14) yes
Co1 N2 . 2.1876(15) yes
O1 C7 . 1.2581(18) ?
O1W H1W . 0.8500 ?
O1W H2W . 0.8500 ?
O2 C7 . 1.2540(18) ?
O2 Co1 7_556 2.0788(11) ?
O3 C8 . 1.2591(18) ?
O3 Co1 3_455 2.0588(11) ?
O4 C8 . 1.2509(19) ?
N1 C13 . 1.327(2) ?
N1 C9 . 1.331(2) ?
N2 C18 . 1.335(2) ?
N2 C14 . 1.339(2) ?
C1 C6 . 1.389(2) ?
C1 C2 . 1.391(2) ?
C1 C7 . 1.509(2) ?
C2 C3 . 1.385(2) ?
C2 H2A . 0.9300 ?
C3 C4 . 1.389(2) ?
C3 H3A . 0.9300 ?
C4 C5 . 1.388(2) ?
C4 C8 . 1.511(2) ?
C5 C6 . 1.388(2) ?
C5 H5A . 0.9300 ?
C6 H6A . 0.9300 ?
C9 C10 . 1.375(3) ?
C9 H9A . 0.9300 ?
C10 C11 . 1.378(4) ?
C10 H10A . 0.9300 ?
C11 C12 . 1.356(4) ?
C11 H11A . 0.9300 ?
C12 C13 . 1.376(3) ?
C12 H12A . 0.9300 ?
C13 H13A . 0.9300 ?
C14 C15 . 1.373(3) ?
C14 H14A . 0.9300 ?
C15 C16 . 1.371(3) ?
C15 H15A . 0.9300 ?
C16 C17 . 1.373(3) ?
C16 H16A . 0.9300 ?
C17 C18 . 1.381(3) ?
C17 H17A . 0.9300 ?
C18 H18A . 0.9300 ?

loop_
_geom_hbond_atom_site_label_D
_geom_hbond_atom_site_label_H
_geom_hbond_atom_site_label_A
_geom_hbond_site_symmetry_A
_geom_hbond_distance_DH
_geom_hbond_distance_HA
_geom_hbond_distance_DA
_geom_hbond_angle_DHA
_geom_hbond_publ_flag
O1W H1W O4 3_545 0.85 1.99 2.7743(16) 152.8 yes
O1W H2W O4 2 0.85 1.86 2.7079(17) 176.7 yes

loop_
_geom_torsion_atom_site_label_1
_geom_torsion_atom_site_label_2
_geom_torsion_atom_site_label_3
_geom_torsion_atom_site_label_4
_geom_torsion_site_symmetry_1
_geom_torsion
C6 C1 C2 C3 . 1.8(3)
C7 C1 C2 C3 . -178.17(16)
C1 C2 C3 C4 . 0.4(3)
C2 C3 C4 C5 . -2.8(3)
C2 C3 C4 C8 . 175.53(16)
C3 C4 C5 C6 . 2.9(3)
C8 C4 C5 C6 . -175.33(16)
C2 C1 C6 C5 . -1.7(3)
C7 C1 C6 C5 . 178.31(16)
C4 C5 C6 C1 . -0.7(3)
Co1 O2 C7 O1 7_556 -100.7(2)
Co1 O2 C7 C1 7_556 80.2(2)
Co1 O1 C7 O2 . 8.3(2)
Co1 O1 C7 C1 . -172.59(10)
C6 C1 C7 O2 . -163.23(15)
C2 C1 C7 O2 . 16.7(2)
C6 C1 C7 O1 . 17.6(2)
C2 C1 C7 O1 . -162.40(15)
Co1 O3 C8 O4 3_455 -6.3(3)
Co1 O3 C8 C4 3_455 172.82(11)
C5 C4 C8 O4 . -20.0(2)
C3 C4 C8 O4 . 161.76(16)
C5 C4 C8 O3 . 160.81(16)
C3 C4 C8 O3 . -17.4(2)
C13 N1 C9 C10 . -1.8(3)
Co1 N1 C9 C10 . 170.87(18)
N1 C9 C10 C11 . 1.2(4)
C9 C10 C11 C12 . 0.2(4)
C10 C11 C12 C13 . -0.9(4)
C9 N1 C13 C12 . 1.1(3)
Co1 N1 C13 C12 . -171.5(2)
C11 C12 C13 N1 . 0.2(4)
C18 N2 C14 C15 . -0.6(3)
Co1 N2 C14 C15 . -175.96(18)
N2 C14 C15 C16 . 1.0(4)
C14 C15 C16 C17 . -0.6(4)
C15 C16 C17 C18 . -0.1(4)
C14 N2 C18 C17 . -0.2(3)
Co1 N2 C18 C17 . 174.89(16)
C16 C17 C18 N2 . 0.6(3)
